data_4071886
loop_
_publ_author_name
'Kaganovsky, Luba'
'Cho, Kyung-Bin'
'Gelman, Dmitri'

_publ_section_title
;
 New Trans-Chelating Ligands and Their Complexes and Catalytic Properties
 in the Mizoroki&#x2212;Heck Arylation of Cyclohexene
;
_journal_issue 19
_journal_name_full Organometallics
_journal_page_first 5139
_journal_paper_doi 10.1021/om800448b
_journal_volume 27
_journal_year 2008
_chemical_formula_moiety 'C54 H44 Cl2 P2 Pd, 0.5(C6 H14), C H Cl3'
_chemical_formula_sum 'C58 H52 Cl5 P2 Pd'
_chemical_formula_weight 1094.59
_chemical_name_systematic
; 
 ? 
;
_space_group_IT_number 14
_symmetry_cell_setting monoclinic
_symmetry_space_group_name_Hall '-P 2ybc'
_symmetry_space_group_name_H-M 'P 1 21/c 1'
_atom_sites_solution_hydrogens geom
_atom_sites_solution_primary direct
_atom_sites_solution_secondary difmap
_audit_creation_method SHELXL-97
_cell_angle_alpha 90.00
_cell_angle_beta 91.3700(10)
_cell_angle_gamma 90.00
_cell_formula_units_Z 4
_cell_length_a 25.4012(16)
_cell_length_b 10.4782(7)
_cell_length_c 19.8507(13)
_cell_measurement_temperature 295(1)
_cell_volume 5281.9(6)
_computing_cell_refinement 'Bruker SMART'
_computing_data_collection 'Bruker SMART'
_computing_data_reduction 'Bruker SAINT'
_computing_molecular_graphics 'Bruker SHELXTL'
_computing_publication_material 'Bruker SHELXTL'
_computing_structure_refinement 'SHELXL-97 (Sheldrick, 1997)'
_computing_structure_solution 'SHELXS-97 (Sheldrick, 1990)'
_diffrn_ambient_temperature 295(1)
_diffrn_measured_fraction_theta_full 0.995
_diffrn_measured_fraction_theta_max 0.995
_diffrn_measurement_device_type 'CCD area detector'
_diffrn_measurement_method 'phi and omega scans'
_diffrn_radiation_monochromator graphite
_diffrn_radiation_source 'fine-focus sealed tube'
_diffrn_radiation_type MoK\a
_diffrn_radiation_wavelength 0.71073
_diffrn_reflns_av_R_equivalents 0.0995
_diffrn_reflns_av_sigmaI/netI 0.0817
_diffrn_reflns_limit_h_max 32
_diffrn_reflns_limit_h_min -32
_diffrn_reflns_limit_k_max 13
_diffrn_reflns_limit_k_min -13
_diffrn_reflns_limit_l_max 25
_diffrn_reflns_limit_l_min -25
_diffrn_reflns_number 57388
_diffrn_reflns_theta_full 27.00
_diffrn_reflns_theta_max 27.00
_diffrn_reflns_theta_min 2.10
_exptl_absorpt_coefficient_mu 0.702
_exptl_absorpt_correction_T_max 0.9657
_exptl_absorpt_correction_T_min 0.8066
_exptl_absorpt_correction_type none
_exptl_crystal_colour yellow
_exptl_crystal_density_diffrn 1.376
_exptl_crystal_density_method 'not measured'
_exptl_crystal_description needle
_exptl_crystal_F_000 2244
_exptl_crystal_size_max 0.32
_exptl_crystal_size_mid 0.06
_exptl_crystal_size_min 0.05
_refine_diff_density_max 0.892
_refine_diff_density_min -1.250
_refine_diff_density_rms 0.107
_refine_ls_extinction_method none
_refine_ls_goodness_of_fit_ref 1.261
_refine_ls_hydrogen_treatment constr
_refine_ls_matrix_type full
_refine_ls_number_parameters 608
_refine_ls_number_reflns 11490
_refine_ls_number_restraints 0
_refine_ls_restrained_S_all 1.261
_refine_ls_R_factor_all 0.1344
_refine_ls_R_factor_gt 0.1072
_refine_ls_shift/su_max 0.004
_refine_ls_shift/su_mean 0.000
_refine_ls_structure_factor_coef Fsqd
_refine_ls_weighting_details 'calc w=1/[\s^2^(Fo^2^)+(0.0490P)^2^+18.7965P] where P=(Fo^2^+2Fc^2^)/3'
_refine_ls_weighting_scheme calc
_refine_ls_wR_factor_gt 0.1925
_refine_ls_wR_factor_ref 0.2035
_reflns_number_gt 9276
_reflns_number_total 11490
_reflns_threshold_expression >2sigma(I)
_cod_data_source_file om800448b_si_001.cif
_cod_data_source_block gelman1m
_cod_depositor_comments
;
The following automatic conversions were performed:

'_symmetry_cell_setting' value 'Monoclinic' changed to 'monoclinic'
according to /home/saulius/struct/CIF-dictionaries/cif_core.dic
dictionary named 'cif_core.dic' version 2.4.1 from 2010-06-29.

Automatic conversion script
Id: cif_fix_values 1715 2011-07-08 13:25:40Z adriana 
;
_cod_original_sg_symbol_H-M P2(1)/c
_cod_database_code 4071886

loop_
_symmetry_equiv_pos_as_xyz
'x, y, z'
'-x, y+1/2, -z+1/2'
'-x, -y, -z'
'x, -y-1/2, z-1/2'

loop_
_atom_site_label
_atom_site_type_symbol
_atom_site_fract_x
_atom_site_fract_y
_atom_site_fract_z
_atom_site_U_iso_or_equiv
_atom_site_adp_type
_atom_site_occupancy
_atom_site_symmetry_multiplicity
_atom_site_calc_flag
_atom_site_refinement_flags
C1 C 0.3098(3) 0.4960(6) 0.2717(3) 0.0329(14) Uani 1 1 d .
C2 C 0.3226(3) 0.4061(7) 0.2222(3) 0.0382(17) Uani 1 1 d .
C3 C 0.3670(3) 0.3315(7) 0.2325(4) 0.0418(18) Uani 1 1 d .
H3 H 0.3755 0.2725 0.1995 0.050 Uiso 1 1 calc R
C4 C 0.3993(3) 0.3400(7) 0.2891(4) 0.0428(18) Uani 1 1 d .
C5 C 0.3864(3) 0.4310(7) 0.3365(4) 0.0453(19) Uani 1 1 d .
H5 H 0.4078 0.4390 0.3749 0.054 Uiso 1 1 calc R
C6 C 0.3430(3) 0.5112(7) 0.3292(4) 0.0391(16) Uani 1 1 d .
C7 C 0.4460(3) 0.2550(8) 0.2990(4) 0.051(2) Uani 1 1 d .
C8 C 0.4890(3) 0.2713(10) 0.2605(5) 0.069(3) Uani 1 1 d .
H8 H 0.4885 0.3344 0.2275 0.083 Uiso 1 1 calc R
C9 C 0.5343(4) 0.1947(12) 0.2692(6) 0.085(3) Uani 1 1 d .
H9 H 0.5637 0.2091 0.2431 0.102 Uiso 1 1 calc R
C10 C 0.5349(4) 0.1009(11) 0.3154(6) 0.075(3) Uani 1 1 d .
H10 H 0.5652 0.0516 0.3208 0.090 Uiso 1 1 calc R
C11 C 0.4915(3) 0.0744(9) 0.3557(5) 0.057(2) Uani 1 1 d .
C12 C 0.4903(4) -0.0257(9) 0.4009(5) 0.063(3) Uani 1 1 d .
H12 H 0.5202 -0.0763 0.4063 0.076 Uiso 1 1 calc R
C13 C 0.4467(4) -0.0539(8) 0.4383(5) 0.056(2) Uani 1 1 d .
C14 C 0.4450(4) -0.1587(9) 0.4845(5) 0.071(3) Uani 1 1 d .
H14 H 0.4748 -0.2094 0.4910 0.085 Uiso 1 1 calc R
C15 C 0.4012(4) -0.1853(9) 0.5187(5) 0.071(3) Uani 1 1 d .
H15 H 0.4011 -0.2553 0.5475 0.085 Uiso 1 1 calc R
C16 C 0.3563(4) -0.1107(9) 0.5121(5) 0.068(3) Uani 1 1 d .
H16 H 0.3263 -0.1335 0.5352 0.082 Uiso 1 1 calc R
C17 C 0.3552(3) -0.0044(8) 0.4723(4) 0.051(2) Uani 1 1 d .
C18 C 0.4005(3) 0.0273(7) 0.4327(4) 0.046(2) Uani 1 1 d .
C19 C 0.4015(3) 0.1267(7) 0.3859(4) 0.0448(19) Uani 1 1 d .
H19 H 0.3717 0.1775 0.3802 0.054 Uiso 1 1 calc R
C20 C 0.4452(3) 0.1528(8) 0.3478(4) 0.0448(19) Uani 1 1 d .
C21 C 0.3080(3) 0.0797(7) 0.4696(3) 0.0397(17) Uani 1 1 d .
C22 C 0.2588(3) 0.0335(6) 0.4502(4) 0.0451(19) Uani 1 1 d .
H22 H 0.2559 -0.0525 0.4393 0.054 Uiso 1 1 calc R
C23 C 0.2139(3) 0.1082(6) 0.4463(3) 0.0352(16) Uani 1 1 d .
C24 C 0.2182(3) 0.2383(6) 0.4653(3) 0.0308(15) Uani 1 1 d .
C25 C 0.2675(3) 0.2853(6) 0.4889(3) 0.0347(16) Uani 1 1 d .
C26 C 0.3106(3) 0.2067(7) 0.4888(4) 0.0410(18) Uani 1 1 d .
H26 H 0.3430 0.2401 0.5023 0.049 Uiso 1 1 calc R
C27 C 0.2900(3) 0.3794(9) 0.1595(4) 0.059(2) Uani 1 1 d .
H27A H 0.3043 0.3075 0.1364 0.088 Uiso 1 1 calc R
H27B H 0.2903 0.4528 0.1306 0.088 Uiso 1 1 calc R
H27C H 0.2544 0.3611 0.1717 0.088 Uiso 1 1 calc R
C28 C 0.3348(3) 0.6069(8) 0.3845(4) 0.050(2) Uani 1 1 d .
H28A H 0.3543 0.5811 0.4242 0.075 Uiso 1 1 calc R
H28B H 0.2980 0.6113 0.3943 0.075 Uiso 1 1 calc R
H28C H 0.3468 0.6892 0.3703 0.075 Uiso 1 1 calc R
C29 C 0.1641(3) 0.0462(7) 0.4197(4) 0.051(2) Uani 1 1 d .
H29A H 0.1703 -0.0429 0.4122 0.076 Uiso 1 1 calc R
H29B H 0.1533 0.0861 0.3781 0.076 Uiso 1 1 calc R
H29C H 0.1368 0.0561 0.4520 0.076 Uiso 1 1 calc R
C30 C 0.2762(3) 0.4190(7) 0.5164(4) 0.049(2) Uani 1 1 d .
H30A H 0.2661 0.4220 0.5626 0.073 Uiso 1 1 calc R
H30B H 0.2554 0.4786 0.4905 0.073 Uiso 1 1 calc R
H30C H 0.3128 0.4411 0.5134 0.073 Uiso 1 1 calc R
C31 C 0.2664(3) 0.7525(7) 0.2729(4) 0.0386(17) Uani 1 1 d .
C32 C 0.2298(3) 0.8460(7) 0.2840(4) 0.0436(18) Uani 1 1 d .
H32 H 0.1958 0.8240 0.2960 0.052 Uiso 1 1 calc R
C33 C 0.2432(4) 0.9714(7) 0.2774(4) 0.059(2) Uani 1 1 d .
H33 H 0.2176 1.0332 0.2839 0.071 Uiso 1 1 calc R
C34 C 0.2918(5) 1.0088(9) 0.2619(6) 0.081(3) Uani 1 1 d .
H34 H 0.2998 1.0951 0.2586 0.097 Uiso 1 1 calc R
C35 C 0.3298(4) 0.9171(11) 0.2508(7) 0.100(4) Uani 1 1 d .
H35 H 0.3639 0.9406 0.2404 0.120 Uiso 1 1 calc R
C36 C 0.3159(4) 0.7892(9) 0.2555(6) 0.073(3) Uani 1 1 d .
H36 H 0.3409 0.7270 0.2465 0.087 Uiso 1 1 calc R
C37 C 0.2066(3) 0.5796(7) 0.1964(3) 0.0374(17) Uani 1 1 d .
C38 C 0.1625(4) 0.5052(8) 0.1934(4) 0.056(2) Uani 1 1 d .
H38 H 0.1544 0.4528 0.2295 0.067 Uiso 1 1 calc R
C39 C 0.1298(4) 0.5080(11) 0.1363(5) 0.080(3) Uani 1 1 d .
H39 H 0.0998 0.4573 0.1342 0.096 Uiso 1 1 calc R
C40 C 0.1417(6) 0.5843(14) 0.0838(6) 0.093(4) Uani 1 1 d .
H40 H 0.1194 0.5868 0.0459 0.111 Uiso 1 1 calc R
C41 C 0.1854(6) 0.6566(13) 0.0860(5) 0.093(4) Uani 1 1 d .
H41 H 0.1936 0.7073 0.0492 0.111 Uiso 1 1 calc R
C42 C 0.2183(4) 0.6561(9) 0.1427(4) 0.066(3) Uani 1 1 d .
H42 H 0.2482 0.7074 0.1443 0.079 Uiso 1 1 calc R
C43 C 0.1514(3) 0.4133(7) 0.5353(4) 0.0393(17) Uani 1 1 d .
C44 C 0.1642(3) 0.3379(8) 0.5917(4) 0.051(2) Uani 1 1 d .
H44 H 0.1841 0.2642 0.5864 0.062 Uiso 1 1 calc R
C45 C 0.1477(4) 0.3718(10) 0.6549(5) 0.069(3) Uani 1 1 d .
H45 H 0.1555 0.3197 0.6918 0.083 Uiso 1 1 calc R
C46 C 0.1204(4) 0.4804(10) 0.6632(5) 0.073(3) Uani 1 1 d .
H46 H 0.1101 0.5040 0.7060 0.088 Uiso 1 1 calc R
C47 C 0.1074(4) 0.5574(9) 0.6086(5) 0.073(3) Uani 1 1 d .
H47 H 0.0881 0.6317 0.6148 0.087 Uiso 1 1 calc R
C48 C 0.1230(3) 0.5237(7) 0.5454(4) 0.052(2) Uani 1 1 d .
H48 H 0.1144 0.5760 0.5089 0.062 Uiso 1 1 calc R
C49 C 0.1036(3) 0.2963(7) 0.4224(4) 0.0372(16) Uani 1 1 d .
C50 C 0.0683(3) 0.2459(9) 0.4674(5) 0.064(3) Uani 1 1 d .
H50 H 0.0770 0.2432 0.5132 0.077 Uiso 1 1 calc R
C51 C 0.0205(4) 0.1998(11) 0.4445(6) 0.080(3) Uani 1 1 d .
H51 H -0.0027 0.1656 0.4752 0.096 Uiso 1 1 calc R
C52 C 0.0064(4) 0.2030(10) 0.3786(7) 0.079(3) Uani 1 1 d .
H52 H -0.0260 0.1707 0.3639 0.094 Uiso 1 1 calc R
C53 C 0.0404(4) 0.2543(10) 0.3336(6) 0.074(3) Uani 1 1 d .
H53 H 0.0312 0.2568 0.2880 0.088 Uiso 1 1 calc R
C54 C 0.0885(3) 0.3023(9) 0.3556(4) 0.059(2) Uani 1 1 d .
H54 H 0.1109 0.3392 0.3247 0.071 Uiso 1 1 calc R
C55 C 0.0601(4) 0.7286(13) 0.3567(6) 0.095(4) Uani 1 1 d .
H55 H 0.0903 0.7175 0.3878 0.114 Uiso 1 1 calc R
C56 C 0.4797(10) 0.487(2) 0.5213(10) 0.171(11) Uani 1 1 d .
C57A C 0.4374(13) 0.424(5) 0.558(4) 0.19(2) Uani 0.50 1 d P
C57B C 0.4788(13) 0.477(3) 0.586(2) 0.123(11) Uani 0.50 1 d P
C58 C 0.4246(10) 0.454(3) 0.6204(11) 0.188(10) Uani 1 1 d .
Cl1 Cl 0.18908(8) 0.68064(16) 0.42108(9) 0.0429(5) Uani 1 1 d .
Cl2 Cl 0.21766(8) 0.30299(16) 0.30922(9) 0.0424(4) Uani 1 1 d .
Cl3 Cl 0.08008(16) 0.6894(6) 0.27781(19) 0.158(2) Uani 1 1 d .
Cl4 Cl 0.0411(2) 0.8830(5) 0.3607(3) 0.186(2) Uani 1 1 d .
Cl5 Cl 0.0111(2) 0.6312(5) 0.3829(3) 0.199(3) Uani 1 1 d .
P1 P 0.24738(7) 0.58480(16) 0.27482(9) 0.0301(4) Uani 1 1 d .
P2 P 0.16760(7) 0.35989(17) 0.45052(9) 0.0311(4) Uani 1 1 d .
Pd1 Pd 0.20298(2) 0.49115(4) 0.36570(2) 0.02666(14) Uani 1 1 d .

loop_
_atom_site_aniso_label
_atom_site_aniso_U_11
_atom_site_aniso_U_22
_atom_site_aniso_U_33
_atom_site_aniso_U_23
_atom_site_aniso_U_13
_atom_site_aniso_U_12
C1 0.031(3) 0.032(3) 0.036(4) -0.003(3) 0.008(3) 0.006(3)
C2 0.043(4) 0.040(4) 0.032(4) -0.001(3) 0.008(3) 0.001(3)
C3 0.043(4) 0.039(4) 0.044(4) -0.005(3) 0.014(4) 0.007(3)
C4 0.034(4) 0.046(4) 0.049(5) 0.002(4) 0.009(4) 0.005(3)
C5 0.047(5) 0.047(5) 0.041(4) -0.011(4) -0.006(4) -0.003(4)
C6 0.043(4) 0.029(4) 0.045(4) -0.003(3) 0.008(3) 0.003(3)
C7 0.037(5) 0.051(5) 0.065(6) -0.012(4) 0.001(4) 0.007(4)
C8 0.038(5) 0.077(7) 0.094(8) 0.013(6) 0.020(5) 0.011(5)
C9 0.043(6) 0.099(9) 0.113(10) 0.002(8) 0.020(6) 0.015(6)
C10 0.033(5) 0.084(8) 0.109(9) -0.018(7) 0.002(5) 0.022(5)
C11 0.047(5) 0.060(6) 0.064(6) -0.019(5) -0.011(4) 0.018(4)
C12 0.048(5) 0.061(6) 0.080(7) -0.009(5) -0.006(5) 0.021(4)
C13 0.065(6) 0.045(5) 0.058(5) -0.006(4) -0.018(5) 0.015(4)
C14 0.085(8) 0.049(6) 0.077(7) -0.007(5) -0.025(6) 0.031(5)
C15 0.091(8) 0.055(6) 0.065(6) 0.018(5) -0.014(6) 0.023(6)
C16 0.075(7) 0.058(6) 0.072(6) 0.033(5) -0.009(5) 0.024(5)
C17 0.059(5) 0.044(5) 0.050(5) -0.005(4) -0.008(4) 0.019(4)
C18 0.054(5) 0.045(5) 0.037(4) -0.022(3) -0.021(4) 0.014(4)
C19 0.046(5) 0.045(4) 0.043(4) -0.005(4) -0.011(4) 0.013(4)
C20 0.030(4) 0.055(5) 0.050(5) -0.013(4) -0.006(4) 0.008(4)
C21 0.052(5) 0.041(4) 0.026(4) 0.005(3) 0.006(3) 0.006(4)
C22 0.071(6) 0.020(3) 0.044(4) 0.003(3) 0.007(4) 0.005(3)
C23 0.049(4) 0.025(3) 0.032(4) 0.005(3) 0.004(3) -0.001(3)
C24 0.041(4) 0.030(3) 0.021(3) 0.004(3) 0.000(3) 0.005(3)
C25 0.046(4) 0.030(4) 0.028(4) 0.004(3) -0.004(3) 0.003(3)
C26 0.042(4) 0.047(4) 0.034(4) 0.003(3) -0.001(3) 0.000(4)
C27 0.064(6) 0.070(6) 0.042(5) -0.020(4) -0.001(4) 0.023(5)
C28 0.041(5) 0.053(5) 0.055(5) -0.019(4) -0.007(4) 0.005(4)
C29 0.060(5) 0.029(4) 0.063(5) -0.005(4) 0.000(4) 0.000(4)
C30 0.051(5) 0.042(4) 0.052(5) 0.001(4) -0.014(4) 0.003(4)
C31 0.035(4) 0.030(4) 0.051(5) 0.004(3) 0.012(3) -0.005(3)
C32 0.051(5) 0.036(4) 0.044(4) 0.000(3) 0.006(4) 0.003(4)
C33 0.089(7) 0.027(4) 0.060(6) 0.003(4) 0.007(5) 0.007(4)
C34 0.100(8) 0.036(5) 0.106(9) 0.013(5) 0.007(7) -0.017(6)
C35 0.059(7) 0.063(7) 0.178(13) 0.026(8) 0.026(8) -0.025(6)
C36 0.059(6) 0.041(5) 0.118(9) 0.015(5) 0.017(6) 0.002(4)
C37 0.053(5) 0.034(4) 0.025(4) 0.003(3) 0.000(3) 0.019(3)
C38 0.072(6) 0.052(5) 0.044(5) -0.009(4) -0.013(4) 0.015(5)
C39 0.088(8) 0.085(8) 0.065(7) -0.024(6) -0.027(6) 0.036(6)
C40 0.108(10) 0.118(11) 0.051(7) -0.018(7) -0.025(7) 0.066(9)
C41 0.138(12) 0.105(10) 0.035(5) 0.022(6) -0.008(7) 0.058(9)
C42 0.092(7) 0.063(6) 0.042(5) 0.017(4) 0.014(5) 0.019(5)
C43 0.045(4) 0.042(4) 0.032(4) -0.005(3) 0.004(3) 0.004(3)
C44 0.060(5) 0.056(5) 0.039(4) -0.001(4) 0.005(4) 0.010(4)
C45 0.087(7) 0.079(7) 0.043(5) 0.007(5) 0.009(5) 0.017(6)
C46 0.092(8) 0.074(7) 0.054(6) -0.021(5) 0.028(5) -0.010(6)
C47 0.092(8) 0.052(6) 0.075(7) 0.004(5) 0.031(6) 0.020(5)
C48 0.069(6) 0.036(4) 0.052(5) 0.003(4) 0.019(4) 0.010(4)
C49 0.028(4) 0.038(4) 0.046(4) -0.001(3) -0.001(3) 0.004(3)
C50 0.053(6) 0.084(7) 0.055(6) -0.009(5) 0.011(5) -0.017(5)
C51 0.047(6) 0.101(9) 0.092(8) -0.020(7) 0.016(6) -0.024(6)
C52 0.037(5) 0.079(7) 0.119(10) -0.017(7) -0.007(6) -0.003(5)
C53 0.055(6) 0.086(8) 0.079(7) 0.000(6) -0.025(6) -0.009(5)
C54 0.050(5) 0.073(6) 0.054(5) 0.009(5) -0.010(4) -0.012(5)
C55 0.056(7) 0.140(12) 0.087(8) -0.025(8) -0.012(6) 0.027(7)
C56 0.25(4) 0.130(16) 0.14(2) 0.010(16) 0.014(16) 0.10(2)
C57A 0.053(19) 0.20(4) 0.31(7) -0.01(5) 0.04(3) -0.01(2)
C57B 0.09(2) 0.15(3) 0.13(3) -0.03(2) -0.038(19) 0.00(2)
C58 0.19(2) 0.22(2) 0.158(19) 0.085(18) 0.030(16) -0.018(19)
Cl1 0.0629(12) 0.0299(9) 0.0363(10) -0.0065(7) 0.0094(9) 0.0027(8)
Cl2 0.0643(13) 0.0247(8) 0.0385(10) -0.0034(7) 0.0100(9) 0.0021(8)
Cl3 0.118(3) 0.266(6) 0.090(3) -0.032(3) -0.006(2) 0.058(4)
Cl4 0.162(4) 0.116(4) 0.281(7) -0.042(4) -0.009(4) 0.015(3)
Cl5 0.179(5) 0.149(4) 0.275(7) -0.031(4) 0.106(5) -0.042(4)
P1 0.0371(10) 0.0242(9) 0.0292(9) 0.0018(7) 0.0047(8) 0.0049(7)
P2 0.0371(10) 0.0278(9) 0.0284(9) 0.0005(7) 0.0036(8) 0.0028(7)
Pd1 0.0358(3) 0.0195(2) 0.0247(2) -0.0019(2) 0.00142(18) 0.0023(2)

loop_
_atom_type_symbol
_atom_type_description
_atom_type_scat_dispersion_real
_atom_type_scat_dispersion_imag
_atom_type_scat_source
C C 0.0033 0.0016 'International Tables Vol C Tables 4.2.6.8 and 6.1.1.4'
H H 0.0000 0.0000 'International Tables Vol C Tables 4.2.6.8 and 6.1.1.4'
P P 0.1023 0.0942 'International Tables Vol C Tables 4.2.6.8 and 6.1.1.4'
Cl Cl 0.1484 0.1585 'International Tables Vol C Tables 4.2.6.8 and 6.1.1.4'
Pd Pd -0.9988 1.0072 'International Tables Vol C Tables 4.2.6.8 and 6.1.1.4'

loop_
_geom_angle_atom_site_label_1
_geom_angle_atom_site_label_2
_geom_angle_atom_site_label_3
_geom_angle
_geom_angle_site_symmetry_3
C2 C1 C6 119.7(6) .
C2 C1 P1 125.3(5) .
C6 C1 P1 114.5(5) .
C3 C2 C1 118.6(7) .
C3 C2 C27 116.6(7) .
C1 C2 C27 124.7(7) .
C4 C3 C2 123.4(7) .
C4 C3 H3 118.3 .
C2 C3 H3 118.3 .
C3 C4 C5 117.0(7) .
C3 C4 C7 121.5(7) .
C5 C4 C7 121.5(7) .
C4 C5 C6 123.0(7) .
C4 C5 H5 118.5 .
C6 C5 H5 118.5 .
C5 C6 C1 118.2(6) .
C5 C6 C28 116.8(7) .
C1 C6 C28 125.0(6) .
C8 C7 C20 119.7(8) .
C8 C7 C4 119.9(8) .
C20 C7 C4 120.4(7) .
C7 C8 C9 121.6(10) .
C7 C8 H8 119.2 .
C9 C8 H8 119.2 .
C10 C9 C8 119.7(10) .
C10 C9 H9 120.2 .
C8 C9 H9 120.2 .
C9 C10 C11 122.5(9) .
C9 C10 H10 118.8 .
C11 C10 H10 118.8 .
C12 C11 C10 123.3(9) .
C12 C11 C20 118.3(9) .
C10 C11 C20 118.3(9) .
C11 C12 C13 122.9(8) .
C11 C12 H12 118.6 .
C13 C12 H12 118.6 .
C12 C13 C14 123.1(9) .
C12 C13 C18 119.4(8) .
C14 C13 C18 117.5(9) .
C15 C14 C13 121.3(9) .
C15 C14 H14 119.4 .
C13 C14 H14 119.4 .
C14 C15 C16 121.5(9) .
C14 C15 H15 119.2 .
C16 C15 H15 119.2 .
C17 C16 C15 121.3(10) .
C17 C16 H16 119.3 .
C15 C16 H16 119.3 .
C16 C17 C18 119.8(8) .
C16 C17 C21 120.5(8) .
C18 C17 C21 119.7(7) .
C19 C18 C17 124.1(7) .
C19 C18 C13 117.3(8) .
C17 C18 C13 118.4(8) .
C20 C19 C18 122.7(7) .
C20 C19 H19 118.7 .
C18 C19 H19 118.7 .
C19 C20 C11 119.3(8) .
C19 C20 C7 122.5(7) .
C11 C20 C7 118.1(8) .
C22 C21 C26 116.7(7) .
C22 C21 C17 121.5(7) .
C26 C21 C17 121.7(7) .
C21 C22 C23 123.7(7) .
C21 C22 H22 118.1 .
C23 C22 H22 118.1 .
C22 C23 C24 118.0(7) .
C22 C23 C29 117.5(6) .
C24 C23 C29 124.5(6) .
C25 C24 C23 119.0(6) .
C25 C24 P2 115.1(5) .
C23 C24 P2 125.3(5) .
C26 C25 C24 119.4(6) .
C26 C25 C30 116.5(7) .
C24 C25 C30 124.1(6) .
C25 C26 C21 123.1(7) .
C25 C26 H26 118.5 .
C21 C26 H26 118.5 .
C2 C27 H27A 109.5 .
C2 C27 H27B 109.5 .
H27A C27 H27B 109.5 .
C2 C27 H27C 109.5 .
H27A C27 H27C 109.5 .
H27B C27 H27C 109.5 .
C6 C28 H28A 109.5 .
C6 C28 H28B 109.5 .
H28A C28 H28B 109.5 .
C6 C28 H28C 109.5 .
H28A C28 H28C 109.5 .
H28B C28 H28C 109.5 .
C23 C29 H29A 109.5 .
C23 C29 H29B 109.5 .
H29A C29 H29B 109.5 .
C23 C29 H29C 109.5 .
H29A C29 H29C 109.5 .
H29B C29 H29C 109.5 .
C25 C30 H30A 109.5 .
C25 C30 H30B 109.5 .
H30A C30 H30B 109.5 .
C25 C30 H30C 109.5 .
H30A C30 H30C 109.5 .
H30B C30 H30C 109.5 .
C36 C31 C32 118.1(7) .
C36 C31 P1 121.5(6) .
C32 C31 P1 120.2(5) .
C33 C32 C31 119.9(8) .
C33 C32 H32 120.0 .
C31 C32 H32 120.0 .
C34 C33 C32 122.7(9) .
C34 C33 H33 118.7 .
C32 C33 H33 118.7 .
C33 C34 C35 118.9(9) .
C33 C34 H34 120.5 .
C35 C34 H34 120.5 .
C34 C35 C36 118.7(9) .
C34 C35 H35 120.6 .
C36 C35 H35 120.6 .
C31 C36 C35 121.6(9) .
C31 C36 H36 119.2 .
C35 C36 H36 119.2 .
C38 C37 C42 119.6(8) .
C38 C37 P1 119.7(6) .
C42 C37 P1 120.6(7) .
C37 C38 C39 119.8(9) .
C37 C38 H38 120.1 .
C39 C38 H38 120.1 .
C40 C39 C38 120.1(12) .
C40 C39 H39 120.0 .
C38 C39 H39 120.0 .
C41 C40 C39 120.5(11) .
C41 C40 H40 119.8 .
C39 C40 H40 119.8 .
C40 C41 C42 120.4(11) .
C40 C41 H41 119.8 .
C42 C41 H41 119.8 .
C37 C42 C41 119.6(11) .
C37 C42 H42 120.2 .
C41 C42 H42 120.2 .
C48 C43 C44 117.9(7) .
C48 C43 P2 121.3(6) .
C44 C43 P2 120.6(6) .
C45 C44 C43 120.8(8) .
C45 C44 H44 119.6 .
C43 C44 H44 119.6 .
C46 C45 C44 119.8(9) .
C46 C45 H45 120.1 .
C44 C45 H45 120.1 .
C45 C46 C47 120.8(9) .
C45 C46 H46 119.6 .
C47 C46 H46 119.6 .
C48 C47 C46 119.8(9) .
C48 C47 H47 120.1 .
C46 C47 H47 120.1 .
C47 C48 C43 120.8(8) .
C47 C48 H48 119.6 .
C43 C48 H48 119.6 .
C54 C49 C50 118.1(7) .
C54 C49 P2 120.1(6) .
C50 C49 P2 121.7(6) .
C51 C50 C49 120.1(9) .
C51 C50 H50 120.0 .
C49 C50 H50 120.0 .
C52 C51 C50 121.6(10) .
C52 C51 H51 119.2 .
C50 C51 H51 119.2 .
C51 C52 C53 119.1(10) .
C51 C52 H52 120.4 .
C53 C52 H52 120.4 .
C52 C53 C54 120.3(10) .
C52 C53 H53 119.9 .
C54 C53 H53 119.9 .
C49 C54 C53 120.8(9) .
C49 C54 H54 119.6 .
C53 C54 H54 119.6 .
Cl4 C55 Cl5 110.3(7) .
Cl4 C55 Cl3 111.4(8) .
Cl5 C55 Cl3 111.8(8) .
Cl4 C55 H55 107.7 .
Cl5 C55 H55 107.7 .
Cl3 C55 H55 107.7 .
C57B C56 C56 131(4) 3_666
C58 C57A C56 124(4) .
C56 C57B C58 119(3) .
C31 P1 C1 104.9(3) .
C31 P1 C37 98.9(3) .
C1 P1 C37 114.9(3) .
C31 P1 Pd1 123.2(2) .
C1 P1 Pd1 104.1(2) .
C37 P1 Pd1 111.2(3) .
C24 P2 C43 103.7(3) .
C24 P2 C49 114.3(3) .
C43 P2 C49 100.0(3) .
C24 P2 Pd1 104.0(2) .
C43 P2 Pd1 125.0(3) .
C49 P2 Pd1 110.1(2) .
Cl1 Pd1 Cl2 179.18(7) .
Cl1 Pd1 P1 95.04(6) .
Cl2 Pd1 P1 84.15(6) .
Cl1 Pd1 P2 95.52(6) .
Cl2 Pd1 P2 85.27(6) .
P1 Pd1 P2 168.53(6) .

loop_
_geom_bond_atom_site_label_1
_geom_bond_atom_site_label_2
_geom_bond_distance
_geom_bond_site_symmetry_2
C1 C2 1.405(9) .
C1 C6 1.413(10) .
C1 P1 1.840(7) .
C2 C3 1.382(10) .
C2 C27 1.505(10) .
C3 C4 1.379(10) .
C3 H3 0.9300 .
C4 C5 1.383(10) .
C4 C7 1.494(10) .
C5 C6 1.391(10) .
C5 H5 0.9300 .
C6 C28 1.505(10) .
C7 C8 1.359(11) .
C7 C20 1.444(12) .
C8 C9 1.412(13) .
C8 H8 0.9300 .
C9 C10 1.344(15) .
C9 H9 0.9300 .
C10 C11 1.406(13) .
C10 H10 0.9300 .
C11 C12 1.380(13) .
C11 C20 1.441(11) .
C12 C13 1.380(13) .
C12 H12 0.9300 .
C13 C14 1.431(13) .
C13 C18 1.453(11) .
C14 C15 1.347(14) .
C14 H14 0.9300 .
C15 C16 1.387(12) .
C15 H15 0.9300 .
C16 C17 1.365(11) .
C16 H16 0.9300 .
C17 C18 1.446(12) .
C17 C21 1.489(10) .
C18 C19 1.395(11) .
C19 C20 1.385(11) .
C19 H19 0.9300 .
C21 C22 1.385(11) .
C21 C26 1.385(10) .
C22 C23 1.385(10) .
C22 H22 0.9300 .
C23 C24 1.418(9) .
C23 C29 1.506(10) .
C24 C25 1.416(10) .
C24 P2 1.828(7) .
C25 C26 1.369(10) .
C25 C30 1.518(10) .
C26 H26 0.9300 .
C27 H27A 0.9600 .
C27 H27B 0.9600 .
C27 H27C 0.9600 .
C28 H28A 0.9600 .
C28 H28B 0.9600 .
C28 H28C 0.9600 .
C29 H29A 0.9600 .
C29 H29B 0.9600 .
C29 H29C 0.9600 .
C30 H30A 0.9600 .
C30 H30B 0.9600 .
C30 H30C 0.9600 .
C31 C36 1.367(11) .
C31 C32 1.373(10) .
C31 P1 1.823(7) .
C32 C33 1.364(10) .
C32 H32 0.9300 .
C33 C34 1.337(13) .
C33 H33 0.9300 .
C34 C35 1.383(15) .
C34 H34 0.9300 .
C35 C36 1.390(13) .
C35 H35 0.9300 .
C36 H36 0.9300 .
C37 C38 1.365(11) .
C37 C42 1.372(10) .
C37 P1 1.851(7) .
C38 C39 1.389(12) .
C38 H38 0.9300 .
C39 C40 1.354(16) .
C39 H39 0.9300 .
C40 C41 1.344(17) .
C40 H40 0.9300 .
C41 C42 1.386(14) .
C41 H41 0.9300 .
C42 H42 0.9300 .
C43 C48 1.381(10) .
C43 C44 1.402(10) .
C43 P2 1.829(7) .
C44 C45 1.380(11) .
C44 H44 0.9300 .
C45 C46 1.345(13) .
C45 H45 0.9300 .
C46 C47 1.384(13) .
C46 H46 0.9300 .
C47 C48 1.371(12) .
C47 H47 0.9300 .
C48 H48 0.9300 .
C49 C54 1.374(11) .
C49 C50 1.385(11) .
C49 P2 1.832(7) .
C50 C51 1.374(12) .
C50 H50 0.9300 .
C51 C52 1.349(14) .
C51 H51 0.9300 .
C52 C53 1.368(14) .
C52 H52 0.9300 .
C53 C54 1.382(12) .
C53 H53 0.9300 .
C54 H54 0.9300 .
C55 Cl4 1.691(13) .
C55 Cl5 1.702(13) .
C55 Cl3 1.708(12) .
C55 H55 0.9800 .
C56 C57B 1.30(4) .
C56 C56 1.38(4) 3_666
C56 C57A 1.47(5) .
C57A C58 1.32(6) .
C57B C58 1.57(4) .
Cl1 Pd1 2.3010(17) .
Cl2 Pd1 2.3029(17) .
P1 Pd1 2.3636(18) .
P2 Pd1 2.3679(18) .
